data_1510032
loop_
_publ_author_name
'Heumann, T.'
'Harmsen, N.'

_publ_section_title
;
 Magnetische und roentgenographische Untersuchungen an der Legierungsreihe
 Sr Ag5 - Sr Pd5
;
_journal_name_full 'Monatshefte fuer Chemie (-108,1977)'
_journal_page_first 1442
_journal_page_last 1454
_journal_paper_doi 10.1007/BF00917201
_journal_volume 102
_journal_year 1971
_chemical_formula_sum 'Ag3 Pd2 Sr'
_space_group_IT_number 191
_symmetry_space_group_name_Hall '-P 6 2'
_symmetry_space_group_name_H-M 'P 6/m m m'
_cell_angle_alpha 90
_cell_angle_beta 90
_cell_angle_gamma 120
_cell_formula_units_Z 1
_cell_length_a 5.52
_cell_length_b 5.52
_cell_length_c 4.52
_cell_volume 119.274
_citation_journal_id_ASTM MOCHAP
_cod_data_source_file silver3-x_76.cif
_cod_data_source_block Ag3Pd2Sr1
_cod_original_cell_volume 119.2744
_cod_original_formula_sum 'Ag3 Pd2 Sr1'
_cod_database_code 1510032

loop_
_symmetry_equiv_pos_as_xyz
x,y,z
x-y,x,z
-y,x-y,z
-x,-y,z
-x+y,-x,z
y,-x+y,z
-y,-x,-z
x-y,-y,-z
x,x-y,-z
y,x,-z
-x+y,y,-z
-x,-x+y,-z
-x,-y,-z
-x+y,-x,-z
y,-x+y,-z
x,y,-z
x-y,x,-z
-y,x-y,-z
y,x,z
-x+y,y,z
-x,-x+y,z
-y,-x,z
x-y,-y,z
x,x-y,z

loop_
_atom_site_label
_atom_site_type_symbol
_atom_site_fract_x
_atom_site_fract_y
_atom_site_fract_z
_atom_site_occupancy
_atom_site_U_iso_or_equiv
Ag2 Ag 0.5 0 0.5 0.6 0.0
Ag1 Ag 0.3333 0.6667 0 0.6 0.0
Sr1 Sr 0 0 0 1 0.0
Pd1 Pd 0.3333 0.6667 0 0.4 0.0
Pd2 Pd 0.5 0 0.5 0.4 0.0
